data_8106231
loop_
_publ_author_name
'Yun-Chen, Zhang'
'Hong-Mei, Guo'
'Peng-Fei, Li'
'Qing-Yun, Liu'
'Xi-Shi, Tai'

_publ_section_title
;
 The crystal structure of phthalazin-1(2H)-one, C8H6N2O1
;
_journal_issue 4
_journal_name_full 'Zeitschrift f\"ur Kristallographie - New Crystal Structures'
_journal_page_first 605
_journal_page_last 606
_journal_paper_doi 10.1515/ncrs-2017-0363
_journal_volume 233
_journal_year 2018
_chemical_formula_sum 'C8 H6 N2 O'
_chemical_formula_weight 146.15
_space_group_crystal_system monoclinic
_space_group_IT_number 14
_space_group_name_Hall '-P 2ybc'
_space_group_name_H-M_alt 'P 1 21/c 1'
_atom_sites_solution_hydrogens mixed
_cell_angle_alpha 90
_cell_angle_beta 110.54(3)
_cell_angle_gamma 90
_cell_formula_units_Z 8
_cell_length_a 8.6277(17)
_cell_length_b 13.134(3)
_cell_length_c 13.062(5)
_cell_measurement_reflns_used 3138
_cell_measurement_temperature 293(2)
_cell_measurement_theta_max 25.4533
_cell_measurement_theta_min 2.3432
_cell_volume 1386.0(7)
_computing_molecular_graphics DIAMOND
_computing_publication_material 'Olex2 (Dolomanov et al., 2009)'
_computing_structure_refinement 'SHELXL-2014/7 (Sheldrick, 2014)'
_diffrn_ambient_temperature 293(2)
_diffrn_measured_fraction_theta_full 0.995
_diffrn_measured_fraction_theta_max 0.991
_diffrn_measurement_device_type bruker-CCD
_diffrn_measurement_method '\w scans'
_diffrn_radiation_type MoK\a
_diffrn_radiation_wavelength 0.71073
_diffrn_reflns_av_R_equivalents 0.0370
_diffrn_reflns_av_unetI/netI 0.0282
_diffrn_reflns_Laue_measured_fraction_full 0.995
_diffrn_reflns_Laue_measured_fraction_max 0.991
_diffrn_reflns_limit_h_max 11
_diffrn_reflns_limit_h_min -9
_diffrn_reflns_limit_k_max 17
_diffrn_reflns_limit_k_min -17
_diffrn_reflns_limit_l_max 16
_diffrn_reflns_limit_l_min -16
_diffrn_reflns_number 13032
_diffrn_reflns_point_group_measured_fraction_full 0.995
_diffrn_reflns_point_group_measured_fraction_max 0.991
_diffrn_reflns_theta_full 25.242
_diffrn_reflns_theta_max 27.478
_diffrn_reflns_theta_min 3.102
_exptl_absorpt_coefficient_mu 0.097
_exptl_absorpt_correction_T_max 0.9589
_exptl_absorpt_correction_T_min 0.9456
_exptl_absorpt_correction_type multi-scan
_exptl_absorpt_process_details sadabs
_exptl_crystal_colour yellow
_exptl_crystal_density_diffrn 1.401
_exptl_crystal_density_method 'not measured'
_exptl_crystal_description block
_exptl_crystal_F_000 608
_exptl_crystal_size_max 0.180
_exptl_crystal_size_mid 0.170
_exptl_crystal_size_min 0.160
_refine_diff_density_max 0.274
_refine_diff_density_min -0.208
_refine_diff_density_rms 0.055
_refine_ls_extinction_coef .
_refine_ls_extinction_method none
_refine_ls_goodness_of_fit_ref 1.008
_refine_ls_hydrogen_treatment constr
_refine_ls_matrix_type full
_refine_ls_number_parameters 199
_refine_ls_number_reflns 3138
_refine_ls_number_restraints 0
_refine_ls_restrained_S_all 1.008
_refine_ls_R_factor_all 0.0660
_refine_ls_R_factor_gt 0.0512
_refine_ls_shift/su_max 0.000
_refine_ls_shift/su_mean 0.000
_refine_ls_structure_factor_coef Fsqd
_refine_ls_weighting_details 'w=1/[\s^2^(Fo^2^)+(0.0959P)^2^+0.0982P] where P=(Fo^2^+2Fc^2^)/3'
_refine_ls_weighting_scheme calc
_refine_ls_wR_factor_gt 0.1467
_refine_ls_wR_factor_ref 0.1581
_reflns_Friedel_coverage 0.000
_reflns_Friedel_fraction_full .
_reflns_Friedel_fraction_max .
_reflns_number_gt 2245
_reflns_number_total 3138
_reflns_threshold_expression 'I > 2\s(I)'
_cod_data_source_file suppl_ncrs-2017-0363_suppl.cif
_cod_data_source_block ww
_cod_original_sg_symbol_H-M 'P 21/c'
_cod_database_code 8106231
_shelx_space_group_comment
;
The symmetry employed for this shelxl refinement is uniquely defined
by the following loop, which should always be used as a source of
symmetry information in preference to the above space-group names.
They are only intended as comments.
;
_shelx_estimated_absorpt_t_min 0.983
_shelx_estimated_absorpt_t_max 0.985

loop_
_space_group_symop_operation_xyz
'x, y, z'
'-x, y+1/2, -z+1/2'
'-x, -y, -z'
'x, -y-1/2, z-1/2'

loop_
_atom_site_label
_atom_site_type_symbol
_atom_site_fract_x
_atom_site_fract_y
_atom_site_fract_z
_atom_site_U_iso_or_equiv
_atom_site_adp_type
_atom_site_occupancy
_atom_site_site_symmetry_order
_atom_site_calc_flag
_atom_site_refinement_flags_posn
_atom_site_refinement_flags_adp
_atom_site_refinement_flags_occupancy
_atom_site_disorder_assembly
_atom_site_disorder_group
O1 O -0.84243(13) 0.04037(8) -0.04692(8) 0.0620(3) Uani 1 1 d . . . . .
O2 O -0.17390(13) -0.27718(9) 0.34484(8) 0.0677(4) Uani 1 1 d . . . . .
N1 N -0.66639(14) 0.03685(9) 0.12816(9) 0.0517(3) Uani 1 1 d . . . . .
H1 H -0.7129 0.0915 0.1395 0.062 Uiso 1 1 d R U . . .
N2 N -0.53958(16) -0.00063(10) 0.21561(10) 0.0576(3) Uani 1 1 d . . . . .
N3 N -0.01109(15) -0.27420(10) 0.52333(10) 0.0559(3) Uani 1 1 d . . . . .
H3A H -0.0634 -0.3272 0.5324 0.067 Uiso 1 1 d R U . . .
N4 N 0.11120(18) -0.23882(10) 0.61446(10) 0.0637(4) Uani 1 1 d . . . . .
C1 C -0.69882(18) -0.14301(10) -0.09423(11) 0.0498(3) Uani 1 1 d . . . . .
H1A H -0.7878 -0.1172 -0.1518 0.060 Uiso 1 1 calc R U . . .
C2 C -0.6176(2) -0.22821(11) -0.10878(13) 0.0600(4) Uani 1 1 d . . . . .
H2 H -0.6521 -0.2610 -0.1762 0.072 Uiso 1 1 calc R U . . .
C3 C -0.4829(2) -0.26585(12) -0.02245(14) 0.0660(5) Uani 1 1 d . . . . .
H3 H -0.4263 -0.3225 -0.0338 0.079 Uiso 1 1 calc R U . . .
C4 C -0.4320(2) -0.22085(11) 0.07906(13) 0.0595(4) Uani 1 1 d . . . . .
H4 H -0.3433 -0.2476 0.1362 0.071 Uiso 1 1 calc R U . . .
C5 C -0.51541(16) -0.13426(10) 0.09538(11) 0.0457(3) Uani 1 1 d . . . . .
C6 C -0.46988(18) -0.08258(11) 0.19859(11) 0.0542(4) Uani 1 1 d . . . . .
H6 H -0.3843 -0.1101 0.2572 0.065 Uiso 1 1 calc R U . . .
C7 C -0.72784(16) -0.00225(10) 0.02505(11) 0.0452(3) Uani 1 1 d . . . . .
C8 C -0.64710(16) -0.09490(9) 0.00785(10) 0.0418(3) Uani 1 1 d . . . . .
C9 C 0.2485(2) -0.02416(13) 0.48736(14) 0.0676(5) Uani 1 1 d . . . . .
H9 H 0.3325 0.0019 0.5478 0.081 Uiso 1 1 calc R U . . .
C10 C 0.2151(2) 0.01896(13) 0.38601(14) 0.0725(5) Uani 1 1 d . . . . .
H10 H 0.2777 0.0741 0.3782 0.087 Uiso 1 1 calc R U . . .
C11 C 0.0889(2) -0.01885(12) 0.29494(13) 0.0617(4) Uani 1 1 d . . . . .
H11 H 0.0667 0.0120 0.2272 0.074 Uiso 1 1 calc R U . . .
C12 C -0.00259(17) -0.10091(11) 0.30436(11) 0.0511(4) Uani 1 1 d . . . . .
H12 H -0.0857 -0.1266 0.2431 0.061 Uiso 1 1 calc R U . . .
C13 C 0.02968(15) -0.14593(10) 0.40676(10) 0.0436(3) Uani 1 1 d . . . . .
C14 C -0.06045(17) -0.23598(11) 0.42009(11) 0.0483(3) Uani 1 1 d . . . . .
C15 C 0.1887(2) -0.15904(12) 0.60113(12) 0.0619(4) Uani 1 1 d . . . . .
H15 H 0.2723 -0.1331 0.6619 0.074 Uiso 1 1 calc R U . . .
C16 C 0.15498(18) -0.10753(10) 0.49880(11) 0.0499(3) Uani 1 1 d . . . . .

loop_
_atom_site_aniso_label
_atom_site_aniso_U_11
_atom_site_aniso_U_22
_atom_site_aniso_U_33
_atom_site_aniso_U_23
_atom_site_aniso_U_13
_atom_site_aniso_U_12
O1 0.0637(7) 0.0628(7) 0.0472(6) -0.0033(4) 0.0042(5) 0.0222(5)
O2 0.0617(7) 0.0754(8) 0.0509(6) 0.0107(5) 0.0008(5) -0.0280(5)
N1 0.0522(7) 0.0557(7) 0.0424(6) -0.0046(5) 0.0107(6) 0.0105(5)
N2 0.0563(7) 0.0686(8) 0.0402(6) -0.0044(5) 0.0075(6) 0.0072(6)
N3 0.0564(7) 0.0596(7) 0.0447(7) 0.0088(5) 0.0089(6) -0.0157(6)
N4 0.0718(9) 0.0688(8) 0.0406(7) 0.0070(6) 0.0075(6) -0.0153(7)
C1 0.0554(8) 0.0486(7) 0.0393(7) 0.0032(5) 0.0090(6) 0.0041(6)
C2 0.0797(11) 0.0466(8) 0.0474(8) -0.0038(6) 0.0144(8) 0.0060(7)
C3 0.0816(11) 0.0463(8) 0.0622(10) -0.0006(7) 0.0155(9) 0.0183(7)
C4 0.0631(9) 0.0480(8) 0.0559(9) 0.0066(6) 0.0066(8) 0.0136(7)
C5 0.0485(7) 0.0432(7) 0.0421(7) 0.0041(5) 0.0118(6) -0.0008(5)
C6 0.0517(8) 0.0602(9) 0.0408(7) 0.0038(6) 0.0039(6) 0.0071(6)
C7 0.0452(7) 0.0490(7) 0.0389(7) 0.0015(5) 0.0114(6) 0.0024(5)
C8 0.0443(7) 0.0407(6) 0.0388(7) 0.0042(5) 0.0125(6) 0.0001(5)
C9 0.0833(11) 0.0585(9) 0.0501(9) -0.0071(7) 0.0099(8) -0.0277(8)
C10 0.0923(12) 0.0602(9) 0.0587(10) -0.0002(7) 0.0186(9) -0.0342(9)
C11 0.0725(10) 0.0618(9) 0.0461(8) 0.0079(7) 0.0151(8) -0.0152(7)
C12 0.0500(8) 0.0576(8) 0.0402(7) 0.0004(6) 0.0089(6) -0.0091(6)
C13 0.0438(7) 0.0445(7) 0.0405(7) -0.0001(5) 0.0125(6) -0.0024(5)
C14 0.0439(7) 0.0552(8) 0.0414(7) 0.0039(6) 0.0093(6) -0.0058(6)
C15 0.0711(10) 0.0647(9) 0.0389(7) -0.0010(6) 0.0056(7) -0.0180(8)
C16 0.0588(8) 0.0478(7) 0.0398(7) -0.0034(5) 0.0132(7) -0.0074(6)

loop_
_atom_type_symbol
_atom_type_description
_atom_type_scat_dispersion_real
_atom_type_scat_dispersion_imag
_atom_type_scat_source
C C 0.0030 0.0020 'International Tables Vol C Tables 4.2.6.8 and 6.1.1.4'
H H 0.0000 0.0000 'International Tables Vol C Tables 4.2.6.8 and 6.1.1.4'
N N 0.0060 0.0030 'International Tables Vol C Tables 4.2.6.8 and 6.1.1.4'
O O 0.0110 0.0060 'International Tables Vol C Tables 4.2.6.8 and 6.1.1.4'

loop_
_geom_angle_atom_site_label_1
_geom_angle_atom_site_label_2
_geom_angle_atom_site_label_3
_geom_angle
_geom_angle_site_symmetry_1
_geom_angle_site_symmetry_3
C7 N1 N2 127.59(12) . .
C7 N1 H1 116.2 . .
N2 N1 H1 116.2 . .
C6 N2 N1 116.20(12) . .
C14 N3 N4 128.04(12) . .
C14 N3 H3A 116.0 . .
N4 N3 H3A 116.0 . .
C15 N4 N3 115.99(12) . .
C2 C1 C8 119.59(13) . .
C2 C1 H1A 120.2 . .
C8 C1 H1A 120.2 . .
C1 C2 C3 119.96(14) . .
C1 C2 H2 120.0 . .
C3 C2 H2 120.0 . .
C4 C3 C2 121.36(14) . .
C4 C3 H3 119.3 . .
C2 C3 H3 119.3 . .
C3 C4 C5 119.21(14) . .
C3 C4 H4 120.4 . .
C5 C4 H4 120.4 . .
C8 C5 C4 119.28(13) . .
C8 C5 C6 117.99(12) . .
C4 C5 C6 122.72(13) . .
N2 C6 C5 124.47(13) . .
N2 C6 H6 117.8 . .
C5 C6 H6 117.8 . .
O1 C7 N1 120.78(13) . .
O1 C7 C8 124.03(12) . .
N1 C7 C8 115.18(12) . .
C5 C8 C1 120.54(13) . .
C5 C8 C7 118.54(12) . .
C1 C8 C7 120.91(12) . .
C10 C9 C16 119.47(15) . .
C10 C9 H9 120.3 . .
C16 C9 H9 120.3 . .
C9 C10 C11 120.83(14) . .
C9 C10 H10 119.6 . .
C11 C10 H10 119.6 . .
C12 C11 C10 120.51(14) . .
C12 C11 H11 119.7 . .
C10 C11 H11 119.7 . .
C11 C12 C13 119.48(13) . .
C11 C12 H12 120.3 . .
C13 C12 H12 120.3 . .
C12 C13 C16 120.28(12) . .
C12 C13 C14 121.43(12) . .
C16 C13 C14 118.24(12) . .
O2 C14 N3 120.65(13) . .
O2 C14 C13 124.32(12) . .
N3 C14 C13 115.03(12) . .
N4 C15 C16 124.39(14) . .
N4 C15 H15 117.8 . .
C16 C15 H15 117.8 . .
C13 C16 C9 119.42(13) . .
C13 C16 C15 118.30(13) . .
C9 C16 C15 122.20(14) . .

loop_
_geom_bond_atom_site_label_1
_geom_bond_atom_site_label_2
_geom_bond_distance
_geom_bond_site_symmetry_2
O1 C7 1.2338(16) .
O2 C14 1.2418(16) .
N1 C7 1.3630(18) .
N1 N2 1.3664(17) .
N1 H1 0.8600 .
N2 C6 1.2897(18) .
N3 C14 1.3597(18) .
N3 N4 1.3656(18) .
N3 H3A 0.8600 .
N4 C15 1.2875(19) .
C1 C2 1.3685(19) .
C1 C8 1.3995(19) .
C1 H1A 0.9300 .
C2 C3 1.395(2) .
C2 H2 0.9300 .
C3 C4 1.375(2) .
C3 H3 0.9300 .
C4 C5 1.4015(19) .
C4 H4 0.9300 .
C5 C8 1.3977(19) .
C5 C6 1.4357(19) .
C6 H6 0.9300 .
C7 C8 1.4581(18) .
C9 C10 1.374(2) .
C9 C16 1.399(2) .
C9 H9 0.9300 .
C10 C11 1.392(2) .
C10 H10 0.9300 .
C11 C12 1.367(2) .
C11 H11 0.9300 .
C12 C13 1.3981(19) .
C12 H12 0.9300 .
C13 C16 1.3987(19) .
C13 C14 1.4592(18) .
C15 C16 1.434(2) .
C15 H15 0.9300 .

loop_
_geom_torsion_atom_site_label_1
_geom_torsion_atom_site_label_2
_geom_torsion_atom_site_label_3
_geom_torsion_atom_site_label_4
_geom_torsion
_geom_torsion_site_symmetry_1
_geom_torsion_site_symmetry_2
_geom_torsion_site_symmetry_3
_geom_torsion_site_symmetry_4
C7 N1 N2 C6 0.0(2) . . . .
C14 N3 N4 C15 0.4(3) . . . .
C8 C1 C2 C3 -0.7(2) . . . .
C1 C2 C3 C4 2.0(3) . . . .
C2 C3 C4 C5 -1.2(3) . . . .
C3 C4 C5 C8 -0.7(2) . . . .
C3 C4 C5 C6 -179.80(15) . . . .
N1 N2 C6 C5 0.9(2) . . . .
C8 C5 C6 N2 -1.8(2) . . . .
C4 C5 C6 N2 177.27(15) . . . .
N2 N1 C7 O1 -179.18(13) . . . .
N2 N1 C7 C8 0.0(2) . . . .
C4 C5 C8 C1 2.0(2) . . . .
C6 C5 C8 C1 -178.93(12) . . . .
C4 C5 C8 C7 -177.39(12) . . . .
C6 C5 C8 C7 1.71(19) . . . .
C2 C1 C8 C5 -1.2(2) . . . .
C2 C1 C8 C7 178.12(13) . . . .
O1 C7 C8 C5 178.26(13) . . . .
N1 C7 C8 C5 -0.91(18) . . . .
O1 C7 C8 C1 -1.1(2) . . . .
N1 C7 C8 C1 179.73(12) . . . .
C16 C9 C10 C11 0.5(3) . . . .
C9 C10 C11 C12 -1.1(3) . . . .
C10 C11 C12 C13 1.0(3) . . . .
C11 C12 C13 C16 -0.2(2) . . . .
C11 C12 C13 C14 -177.63(13) . . . .
N4 N3 C14 O2 179.57(14) . . . .
N4 N3 C14 C13 -0.1(2) . . . .
C12 C13 C14 O2 -2.5(2) . . . .
C16 C13 C14 O2 -179.96(14) . . . .
C12 C13 C14 N3 177.20(13) . . . .
C16 C13 C14 N3 -0.27(19) . . . .
N3 N4 C15 C16 -0.4(3) . . . .
C12 C13 C16 C9 -0.4(2) . . . .
C14 C13 C16 C9 177.05(14) . . . .
C12 C13 C16 C15 -177.16(13) . . . .
C14 C13 C16 C15 0.3(2) . . . .
C10 C9 C16 C13 0.3(3) . . . .
C10 C9 C16 C15 176.89(17) . . . .
N4 C15 C16 C13 0.0(3) . . . .
N4 C15 C16 C9 -176.63(16) . . . .
